data_7046076
loop_
_publ_author_name
'Fischer, Paul J.'
'Senthil, Shuruthi'
'Stephan, Jeremy T.'
'Swift, McKinley L'
'Storlie, Meghan D.'
'Chan, Emily T.'
'Vollmer, Matthew V.'
'Young, Victor G.'

_publ_section_title
;
 Inductive modulation of tris(phosphinomethyl)phenylborate donation at
 group VI metals via borate phenyl substituent modification.
;
_journal_issue 17
_journal_name_full 'Dalton transactions (Cambridge, England : 2003)'
_journal_page_first 6166
_journal_page_last 6176
_journal_paper_doi 10.1039/c8dt00703a
_journal_volume 47
_journal_year 2018
_chemical_formula_moiety 'C33 H53 B Mo O6 P3 W, C36 H30 N P2'
_chemical_formula_sum 'C69 H83 B Mo N O6 P5 W'
_chemical_formula_weight 1467.81
_chemical_name_common 16177z
_space_group_crystal_system triclinic
_space_group_IT_number 2
_space_group_name_Hall '-P 1'
_space_group_name_H-M_alt 'P -1'
_symmetry_space_group_name_Hall '-P 1'
_symmetry_space_group_name_H-M 'P -1'
_atom_sites_solution_hydrogens geom
_audit_creation_method SHELXL-2014/6
_audit_update_record
;
2018-02-16 deposited with the CCDC.
2018-04-04 downloaded from the CCDC.
;
_cell_angle_alpha 100.676(5)
_cell_angle_beta 100.089(5)
_cell_angle_gamma 95.678(5)
_cell_formula_units_Z 2
_cell_length_a 12.067(5)
_cell_length_b 14.620(6)
_cell_length_c 20.030(9)
_cell_measurement_reflns_used 9858
_cell_measurement_temperature 173(2)
_cell_measurement_theta_max 27.42
_cell_measurement_theta_min 2.29
_cell_volume 3387(2)
_computing_cell_refinement 'Bruker SAINT'
_computing_data_collection 'Bruker APEX2'
_computing_data_reduction 'Bruker SAINT'
_computing_molecular_graphics 'Bruker SHELXTL'
_computing_publication_material 'Bruker SHELXTL'
_computing_structure_refinement 'SHELXL-2014/6 (Sheldrick, 2014)'
_computing_structure_solution 'SHELXS-97 (Sheldrick, 2008)'
_diffrn_ambient_temperature 173(2)
_diffrn_measured_fraction_theta_full 0.997
_diffrn_measured_fraction_theta_max 0.981
_diffrn_measurement_device_type 'Bruker APEX-II CCD'
_diffrn_measurement_method '\f and \w scans'
_diffrn_radiation_type MoK\a
_diffrn_radiation_wavelength 0.71073
_diffrn_reflns_av_R_equivalents 0.0428
_diffrn_reflns_av_unetI/netI 0.0571
_diffrn_reflns_Laue_measured_fraction_full 0.997
_diffrn_reflns_Laue_measured_fraction_max 0.981
_diffrn_reflns_limit_h_max 15
_diffrn_reflns_limit_h_min -15
_diffrn_reflns_limit_k_max 18
_diffrn_reflns_limit_k_min -18
_diffrn_reflns_limit_l_max 25
_diffrn_reflns_limit_l_min -25
_diffrn_reflns_number 39734
_diffrn_reflns_point_group_measured_fraction_full 0.997
_diffrn_reflns_point_group_measured_fraction_max 0.981
_diffrn_reflns_theta_full 25.242
_diffrn_reflns_theta_max 27.567
_diffrn_reflns_theta_min 1.431
_diffrn_source 'sealed tube'
_exptl_absorpt_coefficient_mu 2.050
_exptl_absorpt_correction_T_max 0.7456
_exptl_absorpt_correction_T_min 0.5821
_exptl_absorpt_correction_type multi-scan
_exptl_absorpt_process_details 'SADABS-2012/1 (Sheldrick, 2012)'
_exptl_crystal_colour yellow
_exptl_crystal_density_diffrn 1.439
_exptl_crystal_description Plate
_exptl_crystal_F_000 1496
_exptl_crystal_size_max 0.400
_exptl_crystal_size_mid 0.300
_exptl_crystal_size_min 0.130
_exptl_transmission_factor_max 0.7456
_exptl_transmission_factor_min 0.5821
_refine_diff_density_max 1.147
_refine_diff_density_min -0.923
_refine_diff_density_rms 0.104
_refine_ls_extinction_method none
_refine_ls_goodness_of_fit_ref 1.054
_refine_ls_hydrogen_treatment constr
_refine_ls_matrix_type full
_refine_ls_number_parameters 784
_refine_ls_number_reflns 15353
_refine_ls_number_restraints 130
_refine_ls_restrained_S_all 1.054
_refine_ls_R_factor_all 0.0536
_refine_ls_R_factor_gt 0.0368
_refine_ls_shift/su_max 0.002
_refine_ls_shift/su_mean 0.000
_refine_ls_structure_factor_coef Fsqd
_refine_ls_weighting_details 'w=1/[\s^2^(Fo^2^)+(0.0284P)^2^+1.8733P] where P=(Fo^2^+2Fc^2^)/3'
_refine_ls_weighting_scheme calc
_refine_ls_wR_factor_gt 0.0746
_refine_ls_wR_factor_ref 0.0819
_reflns_Friedel_coverage 0.000
_reflns_number_gt 12073
_reflns_number_total 15353
_reflns_threshold_expression 'I > 2\s(I)'
_cod_data_source_file c8dt00703a2.cif
_cod_data_source_block 16177z
_cod_depositor_comments 'Adding full bibliography for 7046074--7046090.cif.'
_cod_database_code 7046076
_shelx_space_group_comment
;
The symmetry employed for this shelxl refinement is uniquely defined
by the following loop, which should always be used as a source of
symmetry information in preference to the above space-group names.
They are only intended as comments.
;
_shelx_estimated_absorpt_t_min 0.494
_shelx_estimated_absorpt_t_max 0.776
_shelxl_version_number 2014/6

loop_
_space_group_symop_operation_xyz
'x, y, z'
'-x, -y, -z'

loop_
_atom_site_label
_atom_site_type_symbol
_atom_site_fract_x
_atom_site_fract_y
_atom_site_fract_z
_atom_site_U_iso_or_equiv
_atom_site_adp_type
_atom_site_occupancy
_atom_site_site_symmetry_order
_atom_site_calc_flag
_atom_site_refinement_flags_posn
_atom_site_refinement_flags_adp
_atom_site_refinement_flags_occupancy
_atom_site_disorder_assembly
_atom_site_disorder_group
Mo1 Mo 0.27803(3) 0.27922(2) 0.76367(2) 0.02023(7) Uani 1 1 d . . . . .
C1 C 0.3505(3) 0.2956(3) 0.8609(2) 0.0280(8) Uani 1 1 d . . . . .
O1 O 0.3889(2) 0.2946(2) 0.91922(14) 0.0409(7) Uani 1 1 d . . . . .
C2 C 0.3341(3) 0.1562(3) 0.75449(19) 0.0307(9) Uani 1 1 d . . . . .
O2 O 0.3686(3) 0.0848(2) 0.75299(15) 0.0467(8) Uani 1 1 d . . . . .
C3 C 0.1417(3) 0.2259(3) 0.79089(19) 0.0281(8) Uani 1 1 d . . . . .
O3 O 0.0621(2) 0.1952(2) 0.81017(16) 0.0436(7) Uani 1 1 d . . . . .
B1 B 0.2669(3) 0.4352(3) 0.6310(2) 0.0214(8) Uani 1 1 d . . . . .
C4 C 0.3961(3) 0.4029(2) 0.64226(17) 0.0223(7) Uani 1 1 d . . . . .
H4A H 0.4512 0.4579 0.6427 0.027 Uiso 1 1 calc R U . . .
H4B H 0.3994 0.3544 0.6012 0.027 Uiso 1 1 calc R U . . .
P1 P 0.44516(8) 0.35631(6) 0.72018(5) 0.02152(19) Uani 1 1 d . . . . .
C5 C 0.5356(3) 0.4628(3) 0.77844(18) 0.0280(8) Uani 1 1 d D . . . .
H5A H 0.4858 0.5135 0.7778 0.034 Uiso 1 1 calc R U . . .
C6 C 0.6408(3) 0.5012(3) 0.7540(2) 0.0393(10) Uani 1 1 d D . . . .
H6A H 0.6713 0.5638 0.7822 0.059 Uiso 1 1 calc R U . . .
H6B H 0.6198 0.5054 0.7053 0.059 Uiso 1 1 calc R U . . .
H6C H 0.6986 0.4590 0.7590 0.059 Uiso 1 1 calc R U . . .
C7 C 0.5667(3) 0.4577(3) 0.85491(19) 0.0397(10) Uani 1 1 d D . . . .
H7A H 0.6020 0.5197 0.8822 0.059 Uiso 1 1 calc R U . . .
H7B H 0.6201 0.4120 0.8604 0.059 Uiso 1 1 calc R U . . .
H7C H 0.4978 0.4381 0.8711 0.059 Uiso 1 1 calc R U . . .
C8 C 0.5445(3) 0.2712(3) 0.69588(18) 0.0279(8) Uani 1 1 d D . . . .
H8A H 0.4944 0.2110 0.6727 0.033 Uiso 1 1 calc R U . . .
C9 C 0.6174(4) 0.2914(3) 0.6437(2) 0.0458(11) Uani 1 1 d D . . . .
H9A H 0.6543 0.2363 0.6292 0.069 Uiso 1 1 calc R U . . .
H9B H 0.6755 0.3455 0.6652 0.069 Uiso 1 1 calc R U . . .
H9C H 0.5691 0.3054 0.6031 0.069 Uiso 1 1 calc R U . . .
C10 C 0.6185(3) 0.2487(3) 0.7597(2) 0.0398(10) Uani 1 1 d D . . . .
H10A H 0.6532 0.1922 0.7456 0.060 Uiso 1 1 calc R U . . .
H10B H 0.5713 0.2379 0.7934 0.060 Uiso 1 1 calc R U . . .
H10C H 0.6784 0.3016 0.7808 0.060 Uiso 1 1 calc R U . . .
C11 C 0.1601(3) 0.3464(2) 0.60241(17) 0.0231(8) Uani 1 1 d . . . . .
H11A H 0.1466 0.3308 0.5512 0.028 Uiso 1 1 calc R U . . .
H11B H 0.0904 0.3681 0.6157 0.028 Uiso 1 1 calc R U . . .
P2 P 0.18245(8) 0.24003(6) 0.63439(5) 0.0266(2) Uani 1 1 d . . . . .
C12 C 0.2669(4) 0.1784(3) 0.57379(19) 0.0360(10) Uani 1 1 d D . . . .
H12A H 0.3480 0.2040 0.5950 0.043 Uiso 1 1 calc R U . . .
C13 C 0.2498(4) 0.1978(3) 0.5008(2) 0.0475(12) Uani 1 1 d D . . . .
H13A H 0.3012 0.1648 0.4751 0.071 Uiso 1 1 calc R U . . .
H13B H 0.2663 0.2655 0.5033 0.071 Uiso 1 1 calc R U . . .
H13C H 0.1710 0.1755 0.4770 0.071 Uiso 1 1 calc R U . . .
C14 C 0.2601(5) 0.0731(3) 0.5707(2) 0.0569(14) Uani 1 1 d D . . . .
H14A H 0.3208 0.0487 0.5490 0.085 Uiso 1 1 calc R U . . .
H14B H 0.1862 0.0416 0.5434 0.085 Uiso 1 1 calc R U . . .
H14C H 0.2688 0.0612 0.6178 0.085 Uiso 1 1 calc R U . . .
C15 C 0.0396(4) 0.1673(3) 0.6107(2) 0.0467(11) Uani 0.630(8) 1 d D U P A 1
H15A H -0.0074 0.2058 0.6381 0.056 Uiso 0.630(8) 1 calc R U P A 1
C16 C -0.0239(6) 0.1541(5) 0.5376(4) 0.049(2) Uani 0.630(8) 1 d D U P A 1
H16A H -0.1033 0.1288 0.5347 0.074 Uiso 0.630(8) 1 calc R U P A 1
H16B H 0.0107 0.1102 0.5070 0.074 Uiso 0.630(8) 1 calc R U P A 1
H16C H -0.0208 0.2148 0.5233 0.074 Uiso 0.630(8) 1 calc R U P A 1
C17 C 0.035(3) 0.0744(16) 0.6381(18) 0.076(3) Uani 0.630(8) 1 d D U P A 1
H17A H -0.0330 0.0668 0.6584 0.114 Uiso 0.630(8) 1 calc R U P A 1
H17B H 0.1028 0.0767 0.6735 0.114 Uiso 0.630(8) 1 calc R U P A 1
H17C H 0.0312 0.0211 0.5997 0.114 Uiso 0.630(8) 1 calc R U P A 1
C15' C 0.0396(4) 0.1673(3) 0.6107(2) 0.0467(11) Uani 0.370(8) 1 d D U P A 2
H15B H 0.0249 0.1449 0.5592 0.056 Uiso 0.370(8) 1 calc R U P A 2
C16' C -0.0630(8) 0.2138(7) 0.6263(8) 0.067(5) Uani 0.370(8) 1 d D U P A 2
H16D H -0.1323 0.1692 0.6070 0.101 Uiso 0.370(8) 1 calc R U P A 2
H16E H -0.0669 0.2692 0.6054 0.101 Uiso 0.370(8) 1 calc R U P A 2
H16F H -0.0558 0.2329 0.6766 0.101 Uiso 0.370(8) 1 calc R U P A 2
C17' C 0.047(5) 0.078(3) 0.642(3) 0.076(3) Uani 0.370(8) 1 d D U P A 2
H17D H 0.0639 0.0962 0.6924 0.114 Uiso 0.370(8) 1 calc R U P A 2
H17E H 0.1068 0.0446 0.6259 0.114 Uiso 0.370(8) 1 calc R U P A 2
H17F H -0.0262 0.0370 0.6265 0.114 Uiso 0.370(8) 1 calc R U P A 2
C18 C 0.2466(3) 0.5017(2) 0.70241(16) 0.0199(7) Uani 1 1 d . . . . .
H18A H 0.1854 0.5393 0.6896 0.024 Uiso 1 1 calc R U . . .
H18B H 0.3168 0.5463 0.7229 0.024 Uiso 1 1 calc R U . . .
P3 P 0.20927(8) 0.44121(6) 0.76973(5) 0.02036(19) Uani 1 1 d . . . . .
C19 C 0.0503(3) 0.4317(3) 0.75730(19) 0.0298(9) Uani 1 1 d D . . . .
H19A H 0.0211 0.3701 0.7247 0.036 Uiso 1 1 calc R U . . .
C20 C -0.0087(3) 0.5044(3) 0.7238(2) 0.0362(10) Uani 1 1 d D . . . .
H20A H -0.0905 0.4931 0.7227 0.054 Uiso 1 1 calc R U . . .
H20B H 0.0045 0.4993 0.6764 0.054 Uiso 1 1 calc R U . . .
H20C H 0.0221 0.5676 0.7509 0.054 Uiso 1 1 calc R U . . .
C21 C 0.0089(3) 0.4232(3) 0.8245(2) 0.0399(10) Uani 1 1 d D . . . .
H21A H -0.0723 0.3992 0.8136 0.060 Uiso 1 1 calc R U . . .
H21B H 0.0215 0.4852 0.8555 0.060 Uiso 1 1 calc R U . . .
H21C H 0.0513 0.3799 0.8473 0.060 Uiso 1 1 calc R U . . .
C22 C 0.2691(3) 0.5341(2) 0.84930(17) 0.0241(8) Uani 1 1 d D . . . .
H22A H 0.3516 0.5470 0.8481 0.029 Uiso 1 1 calc R U . . .
C23 C 0.2259(3) 0.6297(2) 0.85017(19) 0.0313(9) Uani 1 1 d D . . . .
H23A H 0.2728 0.6767 0.8886 0.047 Uiso 1 1 calc R U . . .
H23B H 0.1467 0.6244 0.8561 0.047 Uiso 1 1 calc R U . . .
H23C H 0.2305 0.6490 0.8063 0.047 Uiso 1 1 calc R U . . .
C24 C 0.2676(4) 0.5053(3) 0.91927(18) 0.0361(10) Uani 1 1 d D . . . .
H24A H 0.3282 0.5450 0.9549 0.054 Uiso 1 1 calc R U . . .
H24B H 0.2799 0.4393 0.9153 0.054 Uiso 1 1 calc R U . . .
H24C H 0.1939 0.5131 0.9322 0.054 Uiso 1 1 calc R U . . .
W1 W 0.31944(2) 0.65313(2) 0.56048(2) 0.02633(5) Uani 1 1 d . . . . .
C25 C 0.4808(4) 0.6749(4) 0.5955(3) 0.082(2) Uani 1 1 d . . . . .
O4 O 0.5774(4) 0.6838(4) 0.6177(4) 0.183(3) Uani 1 1 d . . . . .
C26 C 0.3126(4) 0.7234(3) 0.6522(2) 0.0403(10) Uani 1 1 d . . . . .
O5 O 0.3086(3) 0.7646(3) 0.70744(17) 0.0688(11) Uani 1 1 d . . . . .
C27 C 0.3309(5) 0.7750(3) 0.5334(2) 0.0619(15) Uani 1 1 d . . . . .
O6 O 0.3357(5) 0.8456(2) 0.5160(2) 0.1072(18) Uani 1 1 d . . . . .
C28 C 0.2537(3) 0.4940(2) 0.56790(17) 0.0211(7) Uani 1 1 d . . . . .
C29 C 0.1590(3) 0.5447(2) 0.55449(18) 0.0254(8) Uani 1 1 d . . . . .
H29A H 0.1126 0.5576 0.5911 0.030 Uiso 1 1 calc R U . . .
C30 C 0.1362(3) 0.5868(3) 0.49654(19) 0.0292(9) Uani 1 1 d . . . . .
H30A H 0.0738 0.6268 0.4923 0.035 Uiso 1 1 calc R U . . .
C31 C 0.2118(3) 0.5832(3) 0.45013(18) 0.0305(9) Uani 1 1 d . . . . .
H31A H 0.2025 0.6202 0.4127 0.037 Uiso 1 1 calc R U . . .
C32 C 0.3055(3) 0.5352(3) 0.46044(18) 0.0281(8) Uani 1 1 d . . . . .
H32A H 0.3636 0.5383 0.4306 0.034 Uiso 1 1 calc R U . . .
C33 C 0.3263(3) 0.4928(2) 0.51917(18) 0.0255(8) Uani 1 1 d . . . . .
H33A H 0.4006 0.4684 0.5299 0.031 Uiso 1 1 calc R U . . .
N1 N 0.8727(2) 0.9468(2) 0.83703(15) 0.0236(6) Uani 1 1 d . . . . .
P4 P 0.74364(8) 0.96285(6) 0.82543(5) 0.0221(2) Uani 1 1 d . . . . .
P5 P 0.94833(7) 0.86452(6) 0.83753(5) 0.02057(19) Uani 1 1 d . . . . .
C34 C 0.6870(3) 0.9699(2) 0.73758(18) 0.0280(8) Uani 1 1 d . . . . .
C35 C 0.7609(4) 0.9886(3) 0.6945(2) 0.0416(10) Uani 1 1 d . . . . .
H35A H 0.8404 0.9902 0.7095 0.050 Uiso 1 1 calc R U . . .
C36 C 0.7184(5) 1.0050(3) 0.6295(2) 0.0559(13) Uani 1 1 d . . . . .
H36A H 0.7688 1.0176 0.5998 0.067 Uiso 1 1 calc R U . . .
C37 C 0.6034(5) 1.0031(3) 0.6079(2) 0.0590(15) Uani 1 1 d . . . . .
H37A H 0.5750 1.0158 0.5637 0.071 Uiso 1 1 calc R U . . .
C38 C 0.5291(5) 0.9831(3) 0.6494(2) 0.0558(14) Uani 1 1 d . . . . .
H38A H 0.4497 0.9804 0.6336 0.067 Uiso 1 1 calc R U . . .
C39 C 0.5706(4) 0.9669(3) 0.7147(2) 0.0408(10) Uani 1 1 d . . . . .
H39A H 0.5195 0.9537 0.7438 0.049 Uiso 1 1 calc R U . . .
C40 C 0.6512(3) 0.8761(3) 0.8498(2) 0.0279(8) Uani 1 1 d . . . . .
C41 C 0.6525(3) 0.8816(3) 0.9202(2) 0.0375(10) Uani 1 1 d . . . . .
H41A H 0.6935 0.9345 0.9533 0.045 Uiso 1 1 calc R U . . .
C42 C 0.5940(4) 0.8094(3) 0.9419(3) 0.0489(12) Uani 1 1 d . . . . .
H42A H 0.5956 0.8127 0.9899 0.059 Uiso 1 1 calc R U . . .
C43 C 0.5339(4) 0.7336(3) 0.8941(3) 0.0562(14) Uani 1 1 d . . . . .
H43A H 0.4953 0.6838 0.9092 0.067 Uiso 1 1 calc R U . . .
C44 C 0.5292(4) 0.7290(3) 0.8248(3) 0.0520(13) Uani 1 1 d . . . . .
H44A H 0.4850 0.6772 0.7921 0.062 Uiso 1 1 calc R U . . .
C45 C 0.5883(3) 0.7996(3) 0.8020(2) 0.0374(10) Uani 1 1 d . . . . .
H45A H 0.5858 0.7955 0.7538 0.045 Uiso 1 1 calc R U . . .
C46 C 0.7352(3) 1.0754(2) 0.87723(17) 0.0243(8) Uani 1 1 d . . . . .
C47 C 0.8317(4) 1.1406(3) 0.9017(2) 0.0418(11) Uani 1 1 d . . . . .
H47A H 0.9036 1.1239 0.8949 0.050 Uiso 1 1 calc R U . . .
C48 C 0.8235(5) 1.2306(3) 0.9364(2) 0.0566(14) Uani 1 1 d . . . . .
H48A H 0.8895 1.2757 0.9527 0.068 Uiso 1 1 calc R U . . .
C49 C 0.7195(5) 1.2540(3) 0.9471(2) 0.0554(14) Uani 1 1 d . . . . .
H49A H 0.7140 1.3152 0.9715 0.066 Uiso 1 1 calc R U . . .
C50 C 0.6243(4) 1.1902(3) 0.9229(2) 0.0471(12) Uani 1 1 d . . . . .
H50A H 0.5527 1.2073 0.9301 0.057 Uiso 1 1 calc R U . . .
C51 C 0.6309(3) 1.1009(3) 0.8880(2) 0.0353(10) Uani 1 1 d . . . . .
H51A H 0.5640 1.0567 0.8714 0.042 Uiso 1 1 calc R U . . .
C52 C 0.9138(3) 0.7881(2) 0.89430(18) 0.0230(8) Uani 1 1 d . . . . .
C53 C 0.9070(3) 0.8302(3) 0.96165(19) 0.0330(9) Uani 1 1 d . . . . .
H53A H 0.9216 0.8966 0.9765 0.040 Uiso 1 1 calc R U . . .
C54 C 0.8790(4) 0.7747(3) 1.0064(2) 0.0418(11) Uani 1 1 d . . . . .
H54A H 0.8749 0.8032 1.0523 0.050 Uiso 1 1 calc R U . . .
C55 C 0.8566(3) 0.6781(3) 0.9854(2) 0.0418(11) Uani 1 1 d . . . . .
H55A H 0.8350 0.6407 1.0162 0.050 Uiso 1 1 calc R U . . .
C56 C 0.8658(4) 0.6367(3) 0.9200(2) 0.0419(11) Uani 1 1 d . . . . .
H56A H 0.8525 0.5702 0.9058 0.050 Uiso 1 1 calc R U . . .
C57 C 0.8945(3) 0.6911(3) 0.8740(2) 0.0329(9) Uani 1 1 d . . . . .
H57A H 0.9008 0.6618 0.8286 0.039 Uiso 1 1 calc R U . . .
C58 C 0.9422(3) 0.7933(2) 0.75264(18) 0.0257(8) Uani 1 1 d . . . . .
C59 C 0.8402(3) 0.7395(3) 0.7166(2) 0.0355(9) Uani 1 1 d . . . . .
H59A H 0.7752 0.7392 0.7374 0.043 Uiso 1 1 calc R U . . .
C60 C 0.8327(4) 0.6866(3) 0.6509(2) 0.0461(12) Uani 1 1 d . . . . .
H60A H 0.7630 0.6497 0.6268 0.055 Uiso 1 1 calc R U . . .
C61 C 0.9254(4) 0.6874(3) 0.6203(2) 0.0451(11) Uani 1 1 d . . . . .
H61A H 0.9202 0.6504 0.5753 0.054 Uiso 1 1 calc R U . . .
C62 C 1.0260(4) 0.7412(3) 0.6543(2) 0.0477(12) Uani 1 1 d . . . . .
H62A H 1.0895 0.7423 0.6322 0.057 Uiso 1 1 calc R U . . .
C63 C 1.0357(4) 0.7939(3) 0.7206(2) 0.0386(10) Uani 1 1 d . . . . .
H63A H 1.1060 0.8302 0.7442 0.046 Uiso 1 1 calc R U . . .
C64 C 1.0935(3) 0.9159(2) 0.86975(17) 0.0211(7) Uani 1 1 d . . . . .
C65 C 1.1725(3) 0.8644(3) 0.8997(2) 0.0306(9) Uani 1 1 d . . . . .
H65A H 1.1479 0.8043 0.9076 0.037 Uiso 1 1 calc R U . . .
C66 C 1.2864(3) 0.9005(3) 0.9179(2) 0.0369(10) Uani 1 1 d . . . . .
H66A H 1.3403 0.8651 0.9379 0.044 Uiso 1 1 calc R U . . .
C67 C 1.3215(3) 0.9880(3) 0.9071(2) 0.0379(10) Uani 1 1 d . . . . .
H67A H 1.3998 1.0128 0.9198 0.045 Uiso 1 1 calc R U . . .
C68 C 1.2442(3) 1.0401(3) 0.8780(2) 0.0356(10) Uani 1 1 d . . . . .
H68A H 1.2692 1.1007 0.8711 0.043 Uiso 1 1 calc R U . . .
C69 C 1.1302(3) 1.0041(3) 0.85904(19) 0.0300(9) Uani 1 1 d . . . . .
H69A H 1.0770 1.0397 0.8387 0.036 Uiso 1 1 calc R U . . .

loop_
_atom_site_aniso_label
_atom_site_aniso_U_11
_atom_site_aniso_U_22
_atom_site_aniso_U_33
_atom_site_aniso_U_23
_atom_site_aniso_U_13
_atom_site_aniso_U_12
Mo1 0.02627(16) 0.01711(15) 0.02156(16) 0.00824(12) 0.00935(13) 0.00698(12)
C1 0.033(2) 0.029(2) 0.031(2) 0.0108(17) 0.0181(17) 0.0136(17)
O1 0.0491(18) 0.0533(19) 0.0271(15) 0.0173(14) 0.0079(13) 0.0220(15)
C2 0.044(2) 0.027(2) 0.028(2) 0.0130(17) 0.0174(18) 0.0070(18)
O2 0.068(2) 0.0311(17) 0.055(2) 0.0164(14) 0.0281(16) 0.0289(15)
C3 0.032(2) 0.023(2) 0.034(2) 0.0139(17) 0.0074(17) 0.0108(16)
O3 0.0363(16) 0.0451(18) 0.063(2) 0.0296(16) 0.0242(15) 0.0087(14)
B1 0.029(2) 0.020(2) 0.019(2) 0.0081(16) 0.0078(17) 0.0089(17)
C4 0.0263(19) 0.0217(18) 0.0215(18) 0.0091(15) 0.0067(15) 0.0035(15)
P1 0.0234(5) 0.0231(5) 0.0220(5) 0.0098(4) 0.0076(4) 0.0072(4)
C5 0.028(2) 0.030(2) 0.029(2) 0.0090(16) 0.0080(16) 0.0078(16)
C6 0.033(2) 0.045(3) 0.041(2) 0.011(2) 0.0079(19) -0.0006(19)
C7 0.039(2) 0.048(3) 0.030(2) 0.010(2) 0.0033(18) 0.001(2)
C8 0.032(2) 0.031(2) 0.028(2) 0.0129(17) 0.0140(17) 0.0156(17)
C9 0.048(3) 0.055(3) 0.050(3) 0.023(2) 0.030(2) 0.027(2)
C10 0.040(2) 0.048(3) 0.040(2) 0.020(2) 0.0076(19) 0.022(2)
C11 0.029(2) 0.0223(19) 0.0189(18) 0.0046(14) 0.0053(15) 0.0071(15)
P2 0.0349(6) 0.0180(5) 0.0263(5) 0.0055(4) 0.0044(4) 0.0019(4)
C12 0.050(3) 0.029(2) 0.030(2) 0.0035(17) 0.0062(19) 0.0148(19)
C13 0.069(3) 0.044(3) 0.035(2) 0.005(2) 0.019(2) 0.024(2)
C14 0.100(4) 0.034(3) 0.036(3) 0.004(2) 0.004(3) 0.030(3)
C15 0.039(2) 0.034(2) 0.062(3) 0.015(2) 0.002(2) -0.0114(19)
C16 0.041(4) 0.029(4) 0.067(4) 0.011(3) -0.015(3) -0.009(3)
C17 0.070(7) 0.057(3) 0.095(5) 0.028(3) 0.000(6) -0.014(4)
C15' 0.039(2) 0.034(2) 0.062(3) 0.015(2) 0.002(2) -0.0114(19)
C16' 0.027(6) 0.023(6) 0.151(14) 0.038(7) 0.003(6) -0.012(4)
C17' 0.070(7) 0.057(3) 0.095(5) 0.028(3) 0.000(6) -0.014(4)
C18 0.0257(18) 0.0163(17) 0.0206(18) 0.0075(14) 0.0073(14) 0.0047(14)
P3 0.0246(5) 0.0177(5) 0.0216(5) 0.0057(4) 0.0085(4) 0.0061(4)
C19 0.026(2) 0.028(2) 0.039(2) 0.0086(17) 0.0113(17) 0.0068(16)
C20 0.023(2) 0.043(3) 0.044(2) 0.010(2) 0.0054(18) 0.0090(18)
C21 0.036(2) 0.041(3) 0.052(3) 0.018(2) 0.023(2) 0.0113(19)
C22 0.030(2) 0.0202(18) 0.0252(19) 0.0056(15) 0.0109(16) 0.0080(15)
C23 0.043(2) 0.024(2) 0.028(2) 0.0049(16) 0.0088(18) 0.0095(17)
C24 0.060(3) 0.031(2) 0.021(2) 0.0058(17) 0.0116(19) 0.015(2)
W1 0.02956(9) 0.02358(9) 0.02664(9) 0.00751(6) 0.00551(6) 0.00315(6)
C25 0.034(3) 0.073(4) 0.113(5) -0.040(4) 0.007(3) 0.005(3)
O4 0.030(2) 0.185(6) 0.257(7) -0.111(5) -0.013(3) 0.012(3)
C26 0.038(2) 0.044(3) 0.033(2) 0.003(2) -0.0008(19) 0.001(2)
O5 0.071(2) 0.082(3) 0.039(2) -0.0146(19) 0.0064(17) -0.001(2)
C27 0.114(5) 0.030(3) 0.033(3) 0.006(2) 0.001(3) -0.007(3)
O6 0.214(5) 0.031(2) 0.059(3) 0.0176(19) -0.009(3) -0.019(3)
C28 0.0268(19) 0.0161(17) 0.0193(17) 0.0042(14) 0.0019(14) 0.0017(14)
C29 0.0242(19) 0.029(2) 0.0245(19) 0.0081(16) 0.0051(15) 0.0034(16)
C30 0.025(2) 0.029(2) 0.033(2) 0.0143(17) -0.0016(16) 0.0021(16)
C31 0.039(2) 0.029(2) 0.0207(19) 0.0086(16) -0.0016(17) -0.0020(17)
C32 0.037(2) 0.026(2) 0.0223(19) 0.0056(16) 0.0092(16) 0.0042(17)
C33 0.030(2) 0.0229(19) 0.0243(19) 0.0059(15) 0.0044(16) 0.0046(16)
N1 0.0222(15) 0.0205(15) 0.0305(17) 0.0073(13) 0.0069(13) 0.0073(12)
P4 0.0227(5) 0.0217(5) 0.0232(5) 0.0052(4) 0.0052(4) 0.0069(4)
P5 0.0214(5) 0.0179(5) 0.0233(5) 0.0043(4) 0.0057(4) 0.0049(4)
C34 0.038(2) 0.0214(19) 0.0226(19) 0.0000(15) 0.0039(17) 0.0094(17)
C35 0.050(3) 0.045(3) 0.030(2) 0.009(2) 0.009(2) 0.004(2)
C36 0.083(4) 0.059(3) 0.027(2) 0.012(2) 0.014(2) 0.007(3)
C37 0.091(4) 0.059(3) 0.022(2) 0.005(2) -0.010(3) 0.027(3)
C38 0.066(3) 0.065(3) 0.033(3) 0.001(2) -0.003(2) 0.035(3)
C39 0.045(3) 0.046(3) 0.030(2) 0.0030(19) 0.0015(19) 0.022(2)
C40 0.0201(18) 0.026(2) 0.038(2) 0.0087(17) 0.0035(16) 0.0047(15)
C41 0.030(2) 0.043(3) 0.041(2) 0.017(2) 0.0052(18) -0.0018(19)
C42 0.038(3) 0.059(3) 0.059(3) 0.034(3) 0.012(2) 0.002(2)
C43 0.036(3) 0.045(3) 0.098(4) 0.040(3) 0.017(3) 0.003(2)
C44 0.037(3) 0.028(2) 0.085(4) 0.008(2) 0.003(3) -0.0027(19)
C45 0.035(2) 0.029(2) 0.048(3) 0.0085(19) 0.0054(19) 0.0068(18)
C46 0.030(2) 0.026(2) 0.0187(18) 0.0053(15) 0.0039(15) 0.0132(16)
C47 0.040(2) 0.034(2) 0.046(3) -0.004(2) 0.000(2) 0.013(2)
C48 0.068(3) 0.032(3) 0.056(3) -0.010(2) -0.005(3) 0.008(2)
C49 0.100(4) 0.042(3) 0.029(2) 0.002(2) 0.009(3) 0.044(3)
C50 0.064(3) 0.059(3) 0.034(2) 0.017(2) 0.024(2) 0.042(3)
C51 0.039(2) 0.042(2) 0.033(2) 0.0127(19) 0.0153(18) 0.021(2)
C52 0.0172(17) 0.0261(19) 0.0262(19) 0.0082(15) 0.0035(14) 0.0008(15)
C53 0.038(2) 0.031(2) 0.032(2) 0.0076(17) 0.0084(18) 0.0076(18)
C54 0.050(3) 0.055(3) 0.024(2) 0.012(2) 0.0131(19) 0.008(2)
C55 0.039(2) 0.046(3) 0.049(3) 0.030(2) 0.012(2) 0.001(2)
C56 0.049(3) 0.025(2) 0.054(3) 0.017(2) 0.011(2) 0.0010(19)
C57 0.038(2) 0.026(2) 0.034(2) 0.0044(17) 0.0085(18) 0.0044(17)
C58 0.030(2) 0.0230(19) 0.0244(19) 0.0059(15) 0.0016(16) 0.0093(16)
C59 0.029(2) 0.040(2) 0.034(2) -0.0015(19) 0.0048(17) 0.0094(18)
C60 0.041(3) 0.046(3) 0.037(2) -0.013(2) -0.010(2) 0.011(2)
C61 0.054(3) 0.055(3) 0.023(2) -0.003(2) -0.001(2) 0.024(2)
C62 0.046(3) 0.069(3) 0.031(2) 0.003(2) 0.016(2) 0.019(2)
C63 0.036(2) 0.047(3) 0.032(2) 0.0029(19) 0.0087(18) 0.008(2)
C64 0.0226(18) 0.0211(18) 0.0212(18) 0.0045(14) 0.0073(14) 0.0047(14)
C65 0.031(2) 0.023(2) 0.040(2) 0.0112(17) 0.0070(18) 0.0078(17)
C66 0.027(2) 0.041(3) 0.044(3) 0.012(2) 0.0051(18) 0.0088(18)
C67 0.024(2) 0.047(3) 0.041(2) 0.008(2) 0.0072(18) -0.0046(19)
C68 0.039(2) 0.030(2) 0.040(2) 0.0122(18) 0.0139(19) -0.0056(18)
C69 0.033(2) 0.025(2) 0.034(2) 0.0110(17) 0.0098(17) 0.0046(17)

loop_
_atom_type_symbol
_atom_type_description
_atom_type_scat_dispersion_real
_atom_type_scat_dispersion_imag
_atom_type_scat_source
C C 0.0033 0.0016 'International Tables Vol C Tables 4.2.6.8 and 6.1.1.4'
H H 0.0000 0.0000 'International Tables Vol C Tables 4.2.6.8 and 6.1.1.4'
B B 0.0013 0.0007 'International Tables Vol C Tables 4.2.6.8 and 6.1.1.4'
N N 0.0061 0.0033 'International Tables Vol C Tables 4.2.6.8 and 6.1.1.4'
O O 0.0106 0.0060 'International Tables Vol C Tables 4.2.6.8 and 6.1.1.4'
P P 0.1023 0.0942 'International Tables Vol C Tables 4.2.6.8 and 6.1.1.4'
Mo Mo -1.6832 0.6857 'International Tables Vol C Tables 4.2.6.8 and 6.1.1.4'
W W -0.8490 6.8722 'International Tables Vol C Tables 4.2.6.8 and 6.1.1.4'

loop_
_geom_angle_atom_site_label_1
_geom_angle_atom_site_label_2
_geom_angle_atom_site_label_3
_geom_angle
C1 Mo1 C3 85.82(15)
C1 Mo1 C2 84.08(15)
C3 Mo1 C2 90.23(15)
C1 Mo1 P1 98.38(11)
C3 Mo1 P1 174.69(10)
C2 Mo1 P1 93.42(11)
C1 Mo1 P3 98.05(11)
C3 Mo1 P3 92.27(11)
C2 Mo1 P3 176.83(10)
P1 Mo1 P3 83.96(4)
C1 Mo1 P2 174.34(11)
C3 Mo1 P2 92.29(11)
C2 Mo1 P2 90.60(11)
P1 Mo1 P2 83.82(4)
P3 Mo1 P2 87.35(3)
O1 C1 Mo1 172.0(3)
O2 C2 Mo1 176.3(3)
O3 C3 Mo1 177.1(3)
C18 B1 C28 109.6(3)
C18 B1 C4 110.9(3)
C28 B1 C4 108.6(3)
C18 B1 C11 109.7(3)
C28 B1 C11 102.8(3)
C4 B1 C11 114.9(3)
B1 C4 P1 118.1(2)
B1 C4 H4A 107.8
P1 C4 H4A 107.8
B1 C4 H4B 107.8
P1 C4 H4B 107.8
H4A C4 H4B 107.1
C4 P1 C8 106.36(16)
C4 P1 C5 101.13(16)
C8 P1 C5 106.38(17)
C4 P1 Mo1 111.78(11)
C8 P1 Mo1 112.08(12)
C5 P1 Mo1 118.01(12)
C7 C5 C6 110.0(3)
C7 C5 P1 115.5(3)
C6 C5 P1 116.6(3)
C7 C5 H5A 104.4
C6 C5 H5A 104.4
P1 C5 H5A 104.4
C5 C6 H6A 109.5
C5 C6 H6B 109.5
H6A C6 H6B 109.5
C5 C6 H6C 109.5
H6A C6 H6C 109.5
H6B C6 H6C 109.5
C5 C7 H7A 109.5
C5 C7 H7B 109.5
H7A C7 H7B 109.5
C5 C7 H7C 109.5
H7A C7 H7C 109.5
H7B C7 H7C 109.5
C9 C8 C10 110.3(3)
C9 C8 P1 118.1(3)
C10 C8 P1 112.1(3)
C9 C8 H8A 105.0
C10 C8 H8A 105.0
P1 C8 H8A 105.0
C8 C9 H9A 109.5
C8 C9 H9B 109.5
H9A C9 H9B 109.5
C8 C9 H9C 109.5
H9A C9 H9C 109.5
H9B C9 H9C 109.5
C8 C10 H10A 109.5
C8 C10 H10B 109.5
H10A C10 H10B 109.5
C8 C10 H10C 109.5
H10A C10 H10C 109.5
H10B C10 H10C 109.5
B1 C11 P2 115.4(2)
B1 C11 H11A 108.4
P2 C11 H11A 108.4
B1 C11 H11B 108.4
P2 C11 H11B 108.4
H11A C11 H11B 107.5
C11 P2 C15' 104.58(18)
C11 P2 C15 104.58(18)
C11 P2 C12 103.20(17)
C15' P2 C12 104.3(2)
C15 P2 C12 104.3(2)
C11 P2 Mo1 110.90(12)
C15' P2 Mo1 116.80(15)
C15 P2 Mo1 116.80(15)
C12 P2 Mo1 115.62(13)
C14 C12 C13 110.1(3)
C14 C12 P2 113.9(3)
C13 C12 P2 117.0(3)
C14 C12 H12A 104.8
C13 C12 H12A 104.8
P2 C12 H12A 104.8
C12 C13 H13A 109.5
C12 C13 H13B 109.5
H13A C13 H13B 109.5
C12 C13 H13C 109.5
H13A C13 H13C 109.5
H13B C13 H13C 109.5
C12 C14 H14A 109.5
C12 C14 H14B 109.5
H14A C14 H14B 109.5
C12 C14 H14C 109.5
H14A C14 H14C 109.5
H14B C14 H14C 109.5
C16 C15 C17 112.5(15)
C16 C15 P2 117.7(4)
C17 C15 P2 114.3(13)
C16 C15 H15A 103.4
C17 C15 H15A 103.4
P2 C15 H15A 103.4
C15 C16 H16A 109.5
C15 C16 H16B 109.5
H16A C16 H16B 109.5
C15 C16 H16C 109.5
H16A C16 H16C 109.5
H16B C16 H16C 109.5
C15 C17 H17A 109.5
C15 C17 H17B 109.5
H17A C17 H17B 109.5
C15 C17 H17C 109.5
H17A C17 H17C 109.5
H17B C17 H17C 109.5
C16' C15' C17' 110.7(18)
C16' C15' P2 118.6(5)
C17' C15' P2 109(2)
C16' C15' H15B 105.9
C17' C15' H15B 105.9
P2 C15' H15B 105.9
C15' C16' H16D 109.5
C15' C16' H16E 109.5
H16D C16' H16E 109.5
C15' C16' H16F 109.5
H16D C16' H16F 109.5
H16E C16' H16F 109.5
C15' C17' H17D 109.5
C15' C17' H17E 109.5
H17D C17' H17E 109.5
C15' C17' H17F 109.5
H17D C17' H17F 109.5
H17E C17' H17F 109.5
B1 C18 P3 116.8(2)
B1 C18 H18A 108.1
P3 C18 H18A 108.1
B1 C18 H18B 108.1
P3 C18 H18B 108.1
H18A C18 H18B 107.3
C18 P3 C22 100.43(15)
C18 P3 C19 105.20(16)
C22 P3 C19 107.07(17)
C18 P3 Mo1 113.54(11)
C22 P3 Mo1 117.66(11)
C19 P3 Mo1 111.69(12)
C20 C19 C21 110.1(3)
C20 C19 P3 118.1(3)
C21 C19 P3 111.7(3)
C20 C19 H19A 105.3
C21 C19 H19A 105.3
P3 C19 H19A 105.3
C19 C20 H20A 109.5
C19 C20 H20B 109.5
H20A C20 H20B 109.5
C19 C20 H20C 109.5
H20A C20 H20C 109.5
H20B C20 H20C 109.5
C19 C21 H21A 109.5
C19 C21 H21B 109.5
H21A C21 H21B 109.5
C19 C21 H21C 109.5
H21A C21 H21C 109.5
H21B C21 H21C 109.5
C24 C22 C23 110.0(3)
C24 C22 P3 116.4(3)
C23 C22 P3 115.6(2)
C24 C22 H22A 104.4
C23 C22 H22A 104.4
P3 C22 H22A 104.4
C22 C23 H23A 109.5
C22 C23 H23B 109.5
H23A C23 H23B 109.5
C22 C23 H23C 109.5
H23A C23 H23C 109.5
H23B C23 H23C 109.5
C22 C24 H24A 109.5
C22 C24 H24B 109.5
H24A C24 H24B 109.5
C22 C24 H24C 109.5
H24A C24 H24C 109.5
H24B C24 H24C 109.5
C25 W1 C26 83.9(2)
C25 W1 C27 88.8(3)
C26 W1 C27 86.01(19)
C25 W1 C31 131.5(2)
C26 W1 C31 144.40(16)
C27 W1 C31 90.04(16)
C25 W1 C29 140.8(2)
C26 W1 C29 94.00(15)
C27 W1 C29 130.21(19)
C31 W1 C29 62.42(12)
C25 W1 C33 91.16(18)
C26 W1 C33 131.58(15)
C27 W1 C33 142.18(17)
C31 W1 C33 62.45(13)
C29 W1 C33 61.40(13)
C25 W1 C32 101.44(18)
C26 W1 C32 164.86(16)
C27 W1 C32 108.12(16)
C31 W1 C32 34.44(13)
C29 W1 C32 72.85(13)
C33 W1 C32 35.20(12)
C25 W1 C30 162.80(18)
C26 W1 C30 111.37(16)
C27 W1 C30 99.84(18)
C31 W1 C30 34.81(13)
C29 W1 C30 34.80(12)
C33 W1 C30 72.87(13)
C32 W1 C30 61.81(13)
C25 W1 C28 107.1(2)
C26 W1 C28 101.81(15)
C27 W1 C28 162.83(17)
C31 W1 C28 74.66(12)
C29 W1 C28 34.98(11)
C33 W1 C28 34.58(12)
C32 W1 C28 63.12(12)
C30 W1 C28 63.12(12)
O4 C25 W1 176.5(7)
O5 C26 W1 179.3(4)
O6 C27 W1 178.3(5)
C33 C28 C29 114.3(3)
C33 C28 B1 124.4(3)
C29 C28 B1 121.1(3)
C33 C28 W1 69.95(19)
C29 C28 W1 69.65(19)
B1 C28 W1 133.9(2)
C30 C29 C28 123.5(3)
C30 C29 W1 73.3(2)
C28 C29 W1 75.4(2)
C30 C29 H29A 118.0
C28 C29 H29A 118.0
W1 C29 H29A 118.0
C31 C30 C29 119.3(3)
C31 C30 W1 71.9(2)
C29 C30 W1 71.9(2)
C31 C30 H30A 120.0
C29 C30 H30A 120.0
W1 C30 H30A 120.0
C32 C31 C30 119.9(3)
C32 C31 W1 73.2(2)
C30 C31 W1 73.3(2)
C32 C31 H31A 119.9
C30 C31 H31A 119.9
W1 C31 H31A 119.9
C31 C32 C33 119.7(3)
C31 C32 W1 72.4(2)
C33 C32 W1 72.1(2)
C31 C32 H32A 119.9
C33 C32 H32A 119.9
W1 C32 H32A 119.9
C28 C33 C32 123.2(3)
C28 C33 W1 75.5(2)
C32 C33 W1 72.7(2)
C28 C33 H33A 118.1
C32 C33 H33A 118.1
W1 C33 H33A 118.1
P5 N1 P4 140.3(2)
N1 P4 C46 107.67(16)
N1 P4 C40 114.30(16)
C46 P4 C40 107.88(18)
N1 P4 C34 112.80(17)
C46 P4 C34 105.52(16)
C40 P4 C34 108.20(18)
N1 P5 C64 108.06(16)
N1 P5 C52 112.70(16)
C64 P5 C52 106.84(16)
N1 P5 C58 113.70(16)
C64 P5 C58 106.69(16)
C52 P5 C58 108.46(17)
C35 C34 C39 119.5(4)
C35 C34 P4 119.4(3)
C39 C34 P4 120.7(3)
C36 C35 C34 119.7(4)
C36 C35 H35A 120.1
C34 C35 H35A 120.1
C37 C36 C35 120.1(5)
C37 C36 H36A 119.9
C35 C36 H36A 119.9
C38 C37 C36 120.8(4)
C38 C37 H37A 119.6
C36 C37 H37A 119.6
C37 C38 C39 119.7(5)
C37 C38 H38A 120.2
C39 C38 H38A 120.2
C38 C39 C34 120.2(4)
C38 C39 H39A 119.9
C34 C39 H39A 119.9
C45 C40 C41 119.4(4)
C45 C40 P4 122.3(3)
C41 C40 P4 118.0(3)
C42 C41 C40 119.9(4)
C42 C41 H41A 120.0
C40 C41 H41A 120.0
C43 C42 C41 120.0(5)
C43 C42 H42A 120.0
C41 C42 H42A 120.0
C44 C43 C42 120.5(4)
C44 C43 H43A 119.7
C42 C43 H43A 119.7
C43 C44 C45 120.5(4)
C43 C44 H44A 119.7
C45 C44 H44A 119.7
C40 C45 C44 119.6(4)
C40 C45 H45A 120.2
C44 C45 H45A 120.2
C47 C46 C51 119.2(4)
C47 C46 P4 120.0(3)
C51 C46 P4 120.6(3)
C46 C47 C48 120.0(4)
C46 C47 H47A 120.0
C48 C47 H47A 120.0
C49 C48 C47 119.8(5)
C49 C48 H48A 120.1
C47 C48 H48A 120.1
C50 C49 C48 120.3(4)
C50 C49 H49A 119.8
C48 C49 H49A 119.8
C49 C50 C51 120.5(4)
C49 C50 H50A 119.7
C51 C50 H50A 119.7
C50 C51 C46 120.1(4)
C50 C51 H51A 120.0
C46 C51 H51A 120.0
C57 C52 C53 119.5(3)
C57 C52 P5 123.1(3)
C53 C52 P5 117.4(3)
C54 C53 C52 119.4(4)
C54 C53 H53A 120.3
C52 C53 H53A 120.3
C53 C54 C55 121.0(4)
C53 C54 H54A 119.5
C55 C54 H54A 119.5
C56 C55 C54 119.6(4)
C56 C55 H55A 120.2
C54 C55 H55A 120.2
C55 C56 C57 120.5(4)
C55 C56 H56A 119.7
C57 C56 H56A 119.7
C52 C57 C56 120.0(4)
C52 C57 H57A 120.0
C56 C57 H57A 120.0
C63 C58 C59 118.7(3)
C63 C58 P5 121.7(3)
C59 C58 P5 119.5(3)
C60 C59 C58 120.5(4)
C60 C59 H59A 119.7
C58 C59 H59A 119.7
C61 C60 C59 120.1(4)
C61 C60 H60A 120.0
C59 C60 H60A 120.0
C60 C61 C62 120.4(4)
C60 C61 H61A 119.8
C62 C61 H61A 119.8
C61 C62 C63 120.5(4)
C61 C62 H62A 119.7
C63 C62 H62A 119.7
C62 C63 C58 119.8(4)
C62 C63 H63A 120.1
C58 C63 H63A 120.1
C69 C64 C65 119.4(3)
C69 C64 P5 119.9(3)
C65 C64 P5 120.4(3)
C66 C65 C64 120.3(4)
C66 C65 H65A 119.9
C64 C65 H65A 119.9
C67 C66 C65 119.7(4)
C67 C66 H66A 120.1
C65 C66 H66A 120.1
C66 C67 C68 120.7(4)
C66 C67 H67A 119.6
C68 C67 H67A 119.6
C67 C68 C69 119.9(4)
C67 C68 H68A 120.0
C69 C68 H68A 120.0
C68 C69 C64 120.0(4)
C68 C69 H69A 120.0
C64 C69 H69A 120.0

loop_
_geom_bond_atom_site_label_1
_geom_bond_atom_site_label_2
_geom_bond_distance
Mo1 C1 1.950(4)
Mo1 C3 1.957(4)
Mo1 C2 1.971(4)
Mo1 P1 2.5741(12)
Mo1 P3 2.5749(13)
Mo1 P2 2.5763(14)
C1 O1 1.182(4)
C2 O2 1.160(4)
C3 O3 1.175(4)
B1 C18 1.645(5)
B1 C28 1.649(5)
B1 C4 1.664(5)
B1 C11 1.676(5)
C4 P1 1.844(3)
C4 H4A 0.9900
C4 H4B 0.9900
P1 C8 1.871(4)
P1 C5 1.877(4)
C5 C7 1.529(5)
C5 C6 1.531(5)
C5 H5A 1.0000
C6 H6A 0.9800
C6 H6B 0.9800
C6 H6C 0.9800
C7 H7A 0.9800
C7 H7B 0.9800
C7 H7C 0.9800
C8 C9 1.529(5)
C8 C10 1.534(5)
C8 H8A 1.0000
C9 H9A 0.9800
C9 H9B 0.9800
C9 H9C 0.9800
C10 H10A 0.9800
C10 H10B 0.9800
C10 H10C 0.9800
C11 P2 1.814(3)
C11 H11A 0.9900
C11 H11B 0.9900
P2 C15' 1.868(4)
P2 C15 1.868(4)
P2 C12 1.880(4)
C12 C14 1.523(5)
C12 C13 1.524(5)
C12 H12A 1.0000
C13 H13A 0.9800
C13 H13B 0.9800
C13 H13C 0.9800
C14 H14A 0.9800
C14 H14B 0.9800
C14 H14C 0.9800
C15 C16 1.496(7)
C15 C17 1.557(10)
C15 H15A 1.0000
C16 H16A 0.9800
C16 H16B 0.9800
C16 H16C 0.9800
C17 H17A 0.9800
C17 H17B 0.9800
C17 H17C 0.9800
C15' C16' 1.522(10)
C15' C17' 1.549(13)
C15' H15B 1.0000
C16' H16D 0.9800
C16' H16E 0.9800
C16' H16F 0.9800
C17' H17D 0.9800
C17' H17E 0.9800
C17' H17F 0.9800
C18 P3 1.838(3)
C18 H18A 0.9900
C18 H18B 0.9900
P3 C22 1.872(4)
P3 C19 1.879(4)
C19 C20 1.528(5)
C19 C21 1.537(5)
C19 H19A 1.0000
C20 H20A 0.9800
C20 H20B 0.9800
C20 H20C 0.9800
C21 H21A 0.9800
C21 H21B 0.9800
C21 H21C 0.9800
C22 C24 1.539(5)
C22 C23 1.539(5)
C22 H22A 1.0000
C23 H23A 0.9800
C23 H23B 0.9800
C23 H23C 0.9800
C24 H24A 0.9800
C24 H24B 0.9800
C24 H24C 0.9800
W1 C25 1.924(5)
W1 C26 1.952(4)
W1 C27 1.956(5)
W1 C31 2.348(4)
W1 C29 2.348(4)
W1 C33 2.351(4)
W1 C32 2.358(4)
W1 C30 2.365(4)
W1 C28 2.423(3)
C25 O4 1.158(6)
C26 O5 1.169(5)
C27 O6 1.148(5)
C28 C33 1.421(5)
C28 C29 1.436(5)
C29 C30 1.410(5)
C29 H29A 1.0000
C30 C31 1.410(5)
C30 H30A 1.0000
C31 C32 1.393(5)
C31 H31A 1.0000
C32 C33 1.424(5)
C32 H32A 1.0000
C33 H33A 1.0000
N1 P5 1.581(3)
N1 P4 1.581(3)
P4 C46 1.797(4)
P4 C40 1.798(4)
P4 C34 1.798(4)
P5 C64 1.793(4)
P5 C52 1.806(4)
P5 C58 1.807(4)
C34 C35 1.387(5)
C34 C39 1.393(5)
C35 C36 1.387(6)
C35 H35A 0.9500
C36 C37 1.375(7)
C36 H36A 0.9500
C37 C38 1.371(7)
C37 H37A 0.9500
C38 C39 1.387(6)
C38 H38A 0.9500
C39 H39A 0.9500
C40 C45 1.387(5)
C40 C41 1.395(5)
C41 C42 1.389(5)
C41 H41A 0.9500
C42 C43 1.369(7)
C42 H42A 0.9500
C43 C44 1.367(7)
C43 H43A 0.9500
C44 C45 1.389(6)
C44 H44A 0.9500
C45 H45A 0.9500
C46 C47 1.382(5)
C46 C51 1.388(5)
C47 C48 1.391(6)
C47 H47A 0.9500
C48 C49 1.375(7)
C48 H48A 0.9500
C49 C50 1.359(7)
C49 H49A 0.9500
C50 C51 1.380(6)
C50 H50A 0.9500
C51 H51A 0.9500
C52 C57 1.385(5)
C52 C53 1.395(5)
C53 C54 1.377(5)
C53 H53A 0.9500
C54 C55 1.382(6)
C54 H54A 0.9500
C55 C56 1.365(6)
C55 H55A 0.9500
C56 C57 1.390(5)
C56 H56A 0.9500
C57 H57A 0.9500
C58 C63 1.392(5)
C58 C59 1.394(5)
C59 C60 1.381(5)
C59 H59A 0.9500
C60 C61 1.366(6)
C60 H60A 0.9500
C61 C62 1.371(6)
C61 H61A 0.9500
C62 C63 1.385(5)
C62 H62A 0.9500
C63 H63A 0.9500
C64 C69 1.389(5)
C64 C65 1.394(5)
C65 C66 1.383(5)
C65 H65A 0.9500
C66 C67 1.374(5)
C66 H66A 0.9500
C67 C68 1.381(6)
C67 H67A 0.9500
C68 C69 1.383(5)
C68 H68A 0.9500
C69 H69A 0.9500

loop_
_geom_torsion_atom_site_label_1
_geom_torsion_atom_site_label_2
_geom_torsion_atom_site_label_3
_geom_torsion_atom_site_label_4
_geom_torsion
C18 B1 C4 P1 47.8(4)
C28 B1 C4 P1 168.3(2)
C11 B1 C4 P1 -77.3(3)
B1 C4 P1 C8 149.9(3)
B1 C4 P1 C5 -99.2(3)
B1 C4 P1 Mo1 27.3(3)
C4 P1 C5 C7 165.0(3)
C8 P1 C5 C7 -84.1(3)
Mo1 P1 C5 C7 42.8(3)
C4 P1 C5 C6 -63.5(3)
C8 P1 C5 C6 47.4(3)
Mo1 P1 C5 C6 174.3(2)
C4 P1 C8 C9 33.3(4)
C5 P1 C8 C9 -74.0(3)
Mo1 P1 C8 C9 155.7(3)
C4 P1 C8 C10 163.1(3)
C5 P1 C8 C10 55.9(3)
Mo1 P1 C8 C10 -74.4(3)
C18 B1 C11 P2 -90.8(3)
C28 B1 C11 P2 152.6(2)
C4 B1 C11 P2 34.8(4)
B1 C11 P2 C15' 167.3(3)
B1 C11 P2 C15 167.3(3)
B1 C11 P2 C12 -83.8(3)
B1 C11 P2 Mo1 40.6(3)
C11 P2 C12 C14 -158.1(3)
C15' P2 C12 C14 -49.1(3)
C15 P2 C12 C14 -49.1(3)
Mo1 P2 C12 C14 80.6(3)
C11 P2 C12 C13 -27.8(4)
C15' P2 C12 C13 81.3(4)
C15 P2 C12 C13 81.3(4)
Mo1 P2 C12 C13 -149.1(3)
C11 P2 C15 C16 49.3(5)
C12 P2 C15 C16 -58.8(5)
Mo1 P2 C15 C16 172.3(4)
C11 P2 C15 C17 -175.4(14)
C12 P2 C15 C17 76.5(14)
Mo1 P2 C15 C17 -52.4(14)
C11 P2 C15' C16' -47.1(7)
C12 P2 C15' C16' -155.2(7)
Mo1 P2 C15' C16' 75.9(7)
C11 P2 C15' C17' -175(2)
C12 P2 C15' C17' 77(2)
Mo1 P2 C15' C17' -52(2)
C28 B1 C18 P3 159.8(2)
C4 B1 C18 P3 -80.3(3)
C11 B1 C18 P3 47.6(3)
B1 C18 P3 C22 151.5(3)
B1 C18 P3 C19 -97.5(3)
B1 C18 P3 Mo1 25.0(3)
C18 P3 C19 C20 -26.1(3)
C22 P3 C19 C20 80.1(3)
Mo1 P3 C19 C20 -149.7(3)
C18 P3 C19 C21 -155.4(3)
C22 P3 C19 C21 -49.1(3)
Mo1 P3 C19 C21 81.0(3)
C18 P3 C22 C24 -172.7(3)
C19 P3 C22 C24 77.7(3)
Mo1 P3 C22 C24 -49.0(3)
C18 P3 C22 C23 55.9(3)
C19 P3 C22 C23 -53.7(3)
Mo1 P3 C22 C23 179.6(2)
C18 B1 C28 C33 138.0(3)
C4 B1 C28 C33 16.7(5)
C11 B1 C28 C33 -105.4(4)
C18 B1 C28 C29 -47.7(4)
C4 B1 C28 C29 -169.0(3)
C11 B1 C28 C29 68.9(4)
C18 B1 C28 W1 43.3(4)
C4 B1 C28 W1 -78.0(4)
C11 B1 C28 W1 159.9(2)
C33 C28 C29 C30 2.6(5)
B1 C28 C29 C30 -172.2(3)
W1 C28 C29 C30 58.0(3)
C33 C28 C29 W1 -55.4(3)
B1 C28 C29 W1 129.8(3)
C28 C29 C30 C31 -2.8(6)
W1 C29 C30 C31 56.1(3)
C28 C29 C30 W1 -59.0(3)
C29 C30 C31 C32 2.5(5)
W1 C30 C31 C32 58.6(3)
C29 C30 C31 W1 -56.1(3)
C30 C31 C32 C33 -2.1(5)
W1 C31 C32 C33 56.5(3)
C30 C31 C32 W1 -58.6(3)
C29 C28 C33 C32 -2.2(5)
B1 C28 C33 C32 172.4(3)
W1 C28 C33 C32 -57.4(3)
C29 C28 C33 W1 55.2(3)
B1 C28 C33 W1 -130.1(3)
C31 C32 C33 C28 2.1(5)
W1 C32 C33 C28 58.7(3)
C31 C32 C33 W1 -56.6(3)
P5 N1 P4 C46 149.9(3)
P5 N1 P4 C40 30.1(4)
P5 N1 P4 C34 -94.1(3)
P4 N1 P5 C64 -171.1(3)
P4 N1 P5 C52 -53.3(4)
P4 N1 P5 C58 70.7(3)
N1 P4 C34 C35 -18.5(4)
C46 P4 C34 C35 98.7(3)
C40 P4 C34 C35 -146.0(3)
N1 P4 C34 C39 168.4(3)
C46 P4 C34 C39 -74.3(3)
C40 P4 C34 C39 40.9(4)
C39 C34 C35 C36 0.6(6)
P4 C34 C35 C36 -172.5(3)
C34 C35 C36 C37 0.3(7)
C35 C36 C37 C38 -1.4(8)
C36 C37 C38 C39 1.6(7)
C37 C38 C39 C34 -0.7(7)
C35 C34 C39 C38 -0.4(6)
P4 C34 C39 C38 172.6(3)
N1 P4 C40 C45 -97.0(3)
C46 P4 C40 C45 143.3(3)
C34 P4 C40 C45 29.6(4)
N1 P4 C40 C41 76.3(3)
C46 P4 C40 C41 -43.4(3)
C34 P4 C40 C41 -157.1(3)
C45 C40 C41 C42 1.9(6)
P4 C40 C41 C42 -171.6(3)
C40 C41 C42 C43 -0.8(7)
C41 C42 C43 C44 -1.3(7)
C42 C43 C44 C45 2.3(7)
C41 C40 C45 C44 -0.9(6)
P4 C40 C45 C44 172.3(3)
C43 C44 C45 C40 -1.1(6)
N1 P4 C46 C47 18.0(4)
C40 P4 C46 C47 141.8(3)
C34 P4 C46 C47 -102.7(3)
N1 P4 C46 C51 -167.6(3)
C40 P4 C46 C51 -43.8(3)
C34 P4 C46 C51 71.7(3)
C51 C46 C47 C48 -0.3(6)
P4 C46 C47 C48 174.2(3)
C46 C47 C48 C49 0.9(7)
C47 C48 C49 C50 -1.1(7)
C48 C49 C50 C51 0.7(7)
C49 C50 C51 C46 -0.1(6)
C47 C46 C51 C50 -0.1(6)
P4 C46 C51 C50 -174.5(3)
N1 P5 C52 C57 130.8(3)
C64 P5 C52 C57 -110.7(3)
C58 P5 C52 C57 4.0(4)
N1 P5 C52 C53 -49.4(3)
C64 P5 C52 C53 69.1(3)
C58 P5 C52 C53 -176.2(3)
C57 C52 C53 C54 -1.3(6)
P5 C52 C53 C54 178.9(3)
C52 C53 C54 C55 -0.5(6)
C53 C54 C55 C56 2.0(7)
C54 C55 C56 C57 -1.7(6)
C53 C52 C57 C56 1.6(6)
P5 C52 C57 C56 -178.6(3)
C55 C56 C57 C52 -0.1(6)
N1 P5 C58 C63 111.9(3)
C64 P5 C58 C63 -7.1(4)
C52 P5 C58 C63 -121.9(3)
N1 P5 C58 C59 -65.1(3)
C64 P5 C58 C59 175.8(3)
C52 P5 C58 C59 61.1(3)
C63 C58 C59 C60 1.0(6)
P5 C58 C59 C60 178.2(3)
C58 C59 C60 C61 -0.6(7)
C59 C60 C61 C62 -0.6(7)
C60 C61 C62 C63 1.4(7)
C61 C62 C63 C58 -1.0(7)
C59 C58 C63 C62 -0.2(6)
P5 C58 C63 C62 -177.3(3)
N1 P5 C64 C69 -29.8(3)
C52 P5 C64 C69 -151.3(3)
C58 P5 C64 C69 92.8(3)
N1 P5 C64 C65 156.3(3)
C52 P5 C64 C65 34.8(3)
C58 P5 C64 C65 -81.1(3)
C69 C64 C65 C66 -0.6(6)
P5 C64 C65 C66 173.3(3)
C64 C65 C66 C67 0.7(6)
C65 C66 C67 C68 -0.2(6)
C66 C67 C68 C69 -0.5(6)
C67 C68 C69 C64 0.6(6)
C65 C64 C69 C68 0.0(5)
P5 C64 C69 C68 -174.0(3)
